data_4317152
loop_
_publ_author_name
'Sara S. Rocks'
'William W. Brennessel'
'Timothy E. Machonkin'
'Patrick L. Holland'

_publ_section_title
;
 Solution and Structural Characterization of Iron(II) Complexes with
 Ortho-Halogenated Phenolates: Insights Into Potential Substrate Binding
 Modes in Hydroquinone Dioxygenases
;
_journal_name_full 'Inorganic Chemistry'
_journal_page_first 10914
_journal_page_last 10929
_journal_paper_doi 10.1021/ic101377u
_journal_volume 49
_journal_year 2010
_chemical_formula_moiety 'C36 H36 Br2 Fe N3 O, C F3 O3 S'
_chemical_formula_sum 'C37 H36 Br2 F3 Fe N3 O4 S'
_chemical_formula_weight 891.42
_chemical_name_common holssr24
_chemical_name_systematic
; 
 ? 
;
_space_group_IT_number 2
_symmetry_cell_setting triclinic
_symmetry_space_group_name_Hall '-P 1'
_symmetry_space_group_name_H-M 'P -1'
_atom_sites_solution_hydrogens geom
_atom_sites_solution_primary direct
_atom_sites_solution_secondary difmap
_audit_creation_method SHELXL-97
_cell_angle_alpha 92.183(2)
_cell_angle_beta 97.622(2)
_cell_angle_gamma 112.503(2)
_cell_formula_units_Z 2
_cell_length_a 10.6512(11)
_cell_length_b 12.1541(12)
_cell_length_c 15.2230(15)
_cell_measurement_reflns_used 3942
_cell_measurement_temperature 100.0(1)
_cell_measurement_theta_max 37.95
_cell_measurement_theta_min 2.31
_cell_volume 1796.1(3)
_computing_cell_refinement 'SAINT (Bruker, 2009)'
_computing_data_collection 'APEX2 (Bruker, 2009)'
_computing_data_reduction 'SAINT (Bruker, 2009)'
_computing_molecular_graphics 'SHELXTL (Sheldrick, 2008)'
_computing_publication_material 'SHELXTL (Sheldrick, 2008)'
_computing_structure_refinement 'SHELXL-97 (Sheldrick, 2008)'
_computing_structure_solution 'SIR97 (Altomare et al., 1999)'
_diffrn_ambient_temperature 100.0(1)
_diffrn_measured_fraction_theta_full 0.980
_diffrn_measured_fraction_theta_max 0.980
_diffrn_measurement_device_type 'Bruker SMART APEX II CCD Platform'
_diffrn_measurement_method 'area detector, \w scans per \f'
_diffrn_radiation_monochromator graphite
_diffrn_radiation_source 'fine-focus sealed tube'
_diffrn_radiation_type MoK\a
_diffrn_radiation_wavelength 0.71073
_diffrn_reflns_av_R_equivalents 0.0341
_diffrn_reflns_av_sigmaI/netI 0.0473
_diffrn_reflns_limit_h_max 17
_diffrn_reflns_limit_h_min -17
_diffrn_reflns_limit_k_max 20
_diffrn_reflns_limit_k_min -20
_diffrn_reflns_limit_l_max 25
_diffrn_reflns_limit_l_min -25
_diffrn_reflns_number 41689
_diffrn_reflns_theta_full 36.32
_diffrn_reflns_theta_max 36.32
_diffrn_reflns_theta_min 1.36
_diffrn_standards_number 0
_exptl_absorpt_coefficient_mu 2.763
_exptl_absorpt_correction_T_max 0.7328
_exptl_absorpt_correction_T_min 0.5816
_exptl_absorpt_correction_type multi-scan
_exptl_absorpt_process_details 'SADABS (Sheldrick, 2008)'
_exptl_crystal_colour yellow
_exptl_crystal_density_diffrn 1.648
_exptl_crystal_density_method 'not measured'
_exptl_crystal_description block
_exptl_crystal_F_000 900
_exptl_crystal_size_max 0.22
_exptl_crystal_size_mid 0.18
_exptl_crystal_size_min 0.12
_refine_diff_density_max 0.964
_refine_diff_density_min -0.504
_refine_diff_density_rms 0.099
_refine_ls_extinction_method none
_refine_ls_goodness_of_fit_ref 1.022
_refine_ls_hydrogen_treatment constr
_refine_ls_matrix_type full
_refine_ls_number_parameters 463
_refine_ls_number_reflns 17055
_refine_ls_number_restraints 0
_refine_ls_restrained_S_all 1.022
_refine_ls_R_factor_all 0.0565
_refine_ls_R_factor_gt 0.0359
_refine_ls_shift/su_max 0.001
_refine_ls_shift/su_mean 0.000
_refine_ls_structure_factor_coef Fsqd
_refine_ls_weighting_details 'calc w=1/[\s^2^(Fo^2^)+(0.0429P)^2^+0.0000P] where P=(Fo^2^+2Fc^2^)/3'
_refine_ls_weighting_scheme calc
_refine_ls_wR_factor_gt 0.0812
_refine_ls_wR_factor_ref 0.0879
_reflns_number_gt 12895
_reflns_number_total 17055
_reflns_threshold_expression >2sigma(I)
_cod_data_source_file ic101377u_si_002_5.cif
_cod_data_source_block 5
_cod_database_code 4317152

loop_
_symmetry_equiv_pos_as_xyz
'x, y, z'
'-x, -y, -z'

loop_
_atom_site_label
_atom_site_type_symbol
_atom_site_fract_x
_atom_site_fract_y
_atom_site_fract_z
_atom_site_U_iso_or_equiv
_atom_site_adp_type
_atom_site_occupancy
_atom_site_symmetry_multiplicity
_atom_site_calc_flag
_atom_site_refinement_flags
_atom_site_disorder_assembly
_atom_site_disorder_group
Fe1 Fe 0.74747(2) 0.265949(17) 0.251998(13) 0.01175(4) Uani 1 1 d . . .
N1 N 0.58501(12) 0.14610(10) 0.31033(8) 0.0137(2) Uani 1 1 d . . .
N2 N 0.89002(12) 0.28548(10) 0.36502(8) 0.0132(2) Uani 1 1 d . . .
N3 N 0.68253(12) 0.39974(10) 0.29294(8) 0.0136(2) Uani 1 1 d . . .
C1 C 0.58082(14) 0.18129(12) 0.40383(9) 0.0135(2) Uani 1 1 d . . .
H1A H 0.5040 0.1161 0.4254 0.016 Uiso 1 1 calc R . .
C2 C 0.71645(14) 0.19995(12) 0.46329(9) 0.0148(2) Uani 1 1 d . . .
H2A H 0.7362 0.1275 0.4539 0.018 Uiso 1 1 calc R . .
H2B H 0.7039 0.2073 0.5262 0.018 Uiso 1 1 calc R . .
C3 C 0.84217(14) 0.30913(12) 0.44841(9) 0.0140(2) Uani 1 1 d . . .
H3A H 0.9179 0.3227 0.4993 0.017 Uiso 1 1 calc R . .
C4 C 0.81102(15) 0.42251(12) 0.44560(10) 0.0156(2) Uani 1 1 d . . .
H4A H 0.8114 0.4516 0.5073 0.019 Uiso 1 1 calc R . .
H4B H 0.8865 0.4852 0.4222 0.019 Uiso 1 1 calc R . .
C5 C 0.67413(14) 0.40773(12) 0.38927(9) 0.0146(2) Uani 1 1 d . . .
H5A H 0.6544 0.4798 0.4040 0.017 Uiso 1 1 calc R . .
C6 C 0.55461(15) 0.29660(13) 0.40915(10) 0.0154(2) Uani 1 1 d . . .
H6A H 0.5359 0.3109 0.4696 0.018 Uiso 1 1 calc R . .
H6B H 0.4711 0.2853 0.3664 0.018 Uiso 1 1 calc R . .
C7 C 0.49210(14) 0.05252(12) 0.26538(10) 0.0153(2) Uani 1 1 d . . .
H7A H 0.5087 0.0358 0.2075 0.018 Uiso 1 1 calc R . .
C8 C 0.36301(14) -0.03349(13) 0.28979(9) 0.0147(2) Uani 1 1 d . . .
C9 C 0.27356(15) 0.00631(14) 0.32872(10) 0.0187(3) Uani 1 1 d . . .
H9A H 0.2996 0.0895 0.3439 0.022 Uiso 1 1 calc R . .
C10 C 0.14809(16) -0.07407(16) 0.34516(11) 0.0222(3) Uani 1 1 d . . .
H10A H 0.0884 -0.0461 0.3715 0.027 Uiso 1 1 calc R . .
C11 C 0.10954(16) -0.19522(16) 0.32325(11) 0.0233(3) Uani 1 1 d . . .
H11A H 0.0236 -0.2507 0.3348 0.028 Uiso 1 1 calc R . .
C12 C 0.19688(16) -0.23545(14) 0.28440(11) 0.0210(3) Uani 1 1 d . . .
H12A H 0.1699 -0.3189 0.2700 0.025 Uiso 1 1 calc R . .
C13 C 0.32313(15) -0.15651(13) 0.26593(10) 0.0164(3) Uani 1 1 d . . .
C14 C 0.41049(18) -0.20578(15) 0.22089(12) 0.0255(3) Uani 1 1 d . . .
H14A H 0.4704 -0.1441 0.1883 0.038 Uiso 1 1 calc R . .
H14B H 0.3510 -0.2752 0.1792 0.038 Uiso 1 1 calc R . .
H14C H 0.4671 -0.2301 0.2658 0.038 Uiso 1 1 calc R . .
C15 C 1.01038(14) 0.28368(13) 0.37231(10) 0.0152(2) Uani 1 1 d . . .
H15A H 1.0662 0.3041 0.4293 0.018 Uiso 1 1 calc R . .
C16 C 1.06643(14) 0.25126(13) 0.29618(10) 0.0146(2) Uani 1 1 d . . .
C17 C 0.99105(15) 0.14353(13) 0.24411(10) 0.0167(3) Uani 1 1 d . . .
H17A H 0.9034 0.0931 0.2567 0.020 Uiso 1 1 calc R . .
C18 C 1.04308(17) 0.10912(14) 0.17375(11) 0.0210(3) Uani 1 1 d . . .
H18A H 0.9915 0.0354 0.1385 0.025 Uiso 1 1 calc R . .
C19 C 1.17073(17) 0.18317(15) 0.15545(11) 0.0223(3) Uani 1 1 d . . .
H19A H 1.2068 0.1603 0.1073 0.027 Uiso 1 1 calc R . .
C20 C 1.24580(16) 0.29053(15) 0.20728(11) 0.0215(3) Uani 1 1 d . . .
H20A H 1.3327 0.3409 0.1936 0.026 Uiso 1 1 calc R . .
C21 C 1.19663(15) 0.32633(13) 0.27915(10) 0.0171(3) Uani 1 1 d . . .
C22 C 1.27832(17) 0.44372(14) 0.33373(12) 0.0233(3) Uani 1 1 d . . .
H22A H 1.3629 0.4858 0.3094 0.035 Uiso 1 1 calc R . .
H22B H 1.3020 0.4294 0.3955 0.035 Uiso 1 1 calc R . .
H22C H 1.2234 0.4927 0.3320 0.035 Uiso 1 1 calc R . .
C23 C 0.64687(14) 0.47253(12) 0.24664(10) 0.0153(2) Uani 1 1 d . . .
H23A H 0.6245 0.5309 0.2766 0.018 Uiso 1 1 calc R . .
C24 C 0.63939(14) 0.46904(13) 0.14960(10) 0.0143(2) Uani 1 1 d . . .
C25 C 0.59605(15) 0.35971(13) 0.09829(10) 0.0166(3) Uani 1 1 d . . .
H25A H 0.5630 0.2872 0.1256 0.020 Uiso 1 1 calc R . .
C26 C 0.60089(16) 0.35623(14) 0.00776(11) 0.0193(3) Uani 1 1 d . . .
H26A H 0.5729 0.2817 -0.0269 0.023 Uiso 1 1 calc R . .
C27 C 0.64704(15) 0.46272(14) -0.03202(10) 0.0192(3) Uani 1 1 d . . .
H27A H 0.6530 0.4611 -0.0937 0.023 Uiso 1 1 calc R . .
C28 C 0.68442(15) 0.57116(14) 0.01821(10) 0.0181(3) Uani 1 1 d . . .
H28A H 0.7134 0.6431 -0.0101 0.022 Uiso 1 1 calc R . .
C29 C 0.68043(14) 0.57685(13) 0.10942(10) 0.0162(3) Uani 1 1 d . . .
C30 C 0.72106(17) 0.69553(14) 0.16264(11) 0.0217(3) Uani 1 1 d . . .
H30A H 0.7501 0.7600 0.1236 0.033 Uiso 1 1 calc R . .
H30B H 0.7973 0.7066 0.2105 0.033 Uiso 1 1 calc R . .
H30C H 0.6422 0.6973 0.1884 0.033 Uiso 1 1 calc R . .
O1 O 0.73099(10) 0.17143(9) 0.14594(7) 0.01474(19) Uani 1 1 d . . .
C31 C 0.80105(13) 0.19568(12) 0.07924(9) 0.0126(2) Uani 1 1 d . . .
C32 C 0.90395(14) 0.30821(13) 0.07126(9) 0.0141(2) Uani 1 1 d . . .
C33 C 0.97673(16) 0.33336(14) 0.00065(10) 0.0183(3) Uani 1 1 d . . .
H33A H 1.0448 0.4110 -0.0015 0.022 Uiso 1 1 calc R . .
C34 C 0.94896(17) 0.24364(16) -0.06686(11) 0.0223(3) Uani 1 1 d . . .
H34A H 0.9974 0.2597 -0.1161 0.027 Uiso 1 1 calc R . .
C35 C 0.85031(16) 0.13041(15) -0.06246(10) 0.0195(3) Uani 1 1 d . . .
H35A H 0.8313 0.0685 -0.1084 0.023 Uiso 1 1 calc R . .
C36 C 0.77960(15) 0.10810(13) 0.00919(10) 0.0155(2) Uani 1 1 d . . .
Br1 Br 0.948007(14) 0.432140(12) 0.164505(10) 0.01526(3) Uani 1 1 d . . .
Br2 Br 0.651715(17) -0.049313(14) 0.017455(11) 0.02291(4) Uani 1 1 d . . .
S1 S 0.27764(4) 0.25781(3) 0.56529(3) 0.01583(7) Uani 1 1 d . . .
O2 O 0.26775(12) 0.23512(12) 0.47071(8) 0.0252(2) Uani 1 1 d . . .
O3 O 0.16770(12) 0.28624(11) 0.59237(8) 0.0238(2) Uani 1 1 d . . .
O4 O 0.41298(11) 0.33160(10) 0.61220(8) 0.0223(2) Uani 1 1 d . . .
C37 C 0.24991(17) 0.11124(13) 0.60342(11) 0.0216(3) Uani 1 1 d . . .
F1 F 0.24514(13) 0.11032(9) 0.69069(7) 0.0356(3) Uani 1 1 d . . .
F2 F 0.35403(11) 0.08010(9) 0.58883(8) 0.0338(3) Uani 1 1 d . . .
F3 F 0.13310(11) 0.02606(9) 0.56158(8) 0.0300(2) Uani 1 1 d . . .

loop_
_atom_site_aniso_label
_atom_site_aniso_U_11
_atom_site_aniso_U_22
_atom_site_aniso_U_33
_atom_site_aniso_U_23
_atom_site_aniso_U_13
_atom_site_aniso_U_12
Fe1 0.01314(8) 0.01164(8) 0.01066(9) -0.00016(6) 0.00342(7) 0.00468(7)
N1 0.0147(5) 0.0141(5) 0.0119(5) 0.0012(4) 0.0039(4) 0.0046(4)
N2 0.0144(5) 0.0122(5) 0.0129(5) 0.0000(4) 0.0033(4) 0.0049(4)
N3 0.0162(5) 0.0127(5) 0.0131(5) 0.0011(4) 0.0039(4) 0.0065(4)
C1 0.0146(6) 0.0129(5) 0.0126(6) 0.0007(4) 0.0041(5) 0.0044(5)
C2 0.0179(6) 0.0149(6) 0.0125(6) 0.0018(5) 0.0044(5) 0.0067(5)
C3 0.0158(6) 0.0152(6) 0.0108(6) 0.0001(4) 0.0023(5) 0.0057(5)
C4 0.0179(6) 0.0135(6) 0.0143(6) -0.0021(5) 0.0026(5) 0.0053(5)
C5 0.0180(6) 0.0144(6) 0.0132(6) -0.0005(5) 0.0047(5) 0.0078(5)
C6 0.0160(6) 0.0179(6) 0.0138(6) 0.0000(5) 0.0044(5) 0.0077(5)
C7 0.0156(6) 0.0150(6) 0.0154(6) 0.0014(5) 0.0049(5) 0.0053(5)
C8 0.0134(6) 0.0169(6) 0.0126(6) 0.0006(5) 0.0024(5) 0.0046(5)
C9 0.0165(6) 0.0238(7) 0.0164(7) 0.0006(5) 0.0026(5) 0.0087(6)
C10 0.0149(6) 0.0331(8) 0.0197(7) 0.0033(6) 0.0042(5) 0.0101(6)
C11 0.0139(6) 0.0316(8) 0.0183(7) 0.0060(6) 0.0031(5) 0.0017(6)
C12 0.0180(7) 0.0190(7) 0.0184(7) 0.0014(5) 0.0004(5) -0.0004(5)
C13 0.0152(6) 0.0188(6) 0.0126(6) -0.0007(5) 0.0011(5) 0.0042(5)
C14 0.0244(8) 0.0207(7) 0.0294(9) -0.0052(6) 0.0072(7) 0.0065(6)
C15 0.0147(6) 0.0161(6) 0.0151(6) 0.0014(5) 0.0026(5) 0.0062(5)
C16 0.0140(6) 0.0159(6) 0.0166(6) 0.0026(5) 0.0036(5) 0.0082(5)
C17 0.0171(6) 0.0165(6) 0.0177(7) 0.0016(5) 0.0023(5) 0.0079(5)
C18 0.0271(8) 0.0199(7) 0.0196(7) -0.0004(5) 0.0024(6) 0.0138(6)
C19 0.0285(8) 0.0274(8) 0.0196(7) 0.0039(6) 0.0090(6) 0.0187(7)
C20 0.0194(7) 0.0262(8) 0.0237(8) 0.0059(6) 0.0096(6) 0.0120(6)
C21 0.0160(6) 0.0183(6) 0.0196(7) 0.0042(5) 0.0053(5) 0.0083(5)
C22 0.0198(7) 0.0194(7) 0.0285(8) 0.0014(6) 0.0050(6) 0.0048(6)
C23 0.0151(6) 0.0139(6) 0.0181(7) 0.0025(5) 0.0041(5) 0.0065(5)
C24 0.0127(6) 0.0159(6) 0.0153(6) 0.0017(5) 0.0021(5) 0.0067(5)
C25 0.0165(6) 0.0161(6) 0.0181(7) 0.0014(5) 0.0020(5) 0.0078(5)
C26 0.0182(6) 0.0212(7) 0.0189(7) -0.0019(5) 0.0004(5) 0.0093(6)
C27 0.0176(6) 0.0265(7) 0.0144(7) 0.0012(5) 0.0031(5) 0.0094(6)
C28 0.0178(6) 0.0199(6) 0.0179(7) 0.0056(5) 0.0037(5) 0.0083(5)
C29 0.0148(6) 0.0179(6) 0.0181(7) 0.0028(5) 0.0028(5) 0.0087(5)
C30 0.0275(8) 0.0166(6) 0.0221(8) 0.0022(5) 0.0041(6) 0.0097(6)
O1 0.0167(5) 0.0137(4) 0.0133(5) -0.0004(3) 0.0063(4) 0.0041(4)
C31 0.0138(5) 0.0155(6) 0.0100(6) 0.0012(4) 0.0023(4) 0.0071(5)
C32 0.0146(6) 0.0158(6) 0.0131(6) 0.0016(5) 0.0027(5) 0.0073(5)
C33 0.0182(6) 0.0225(7) 0.0174(7) 0.0065(5) 0.0076(5) 0.0095(6)
C34 0.0249(7) 0.0313(8) 0.0153(7) 0.0051(6) 0.0097(6) 0.0135(7)
C35 0.0227(7) 0.0262(7) 0.0135(6) -0.0010(5) 0.0038(5) 0.0137(6)
C36 0.0167(6) 0.0165(6) 0.0142(6) -0.0007(5) 0.0025(5) 0.0077(5)
Br1 0.01519(6) 0.01271(6) 0.01632(7) 0.00139(5) 0.00352(5) 0.00345(5)
Br2 0.02451(8) 0.01596(7) 0.02588(8) -0.00528(6) 0.00700(6) 0.00501(6)
S1 0.01452(15) 0.01517(15) 0.01942(17) 0.00266(12) 0.00558(12) 0.00655(12)
O2 0.0248(6) 0.0363(7) 0.0185(6) 0.0056(5) 0.0077(5) 0.0148(5)
O3 0.0210(5) 0.0248(6) 0.0310(6) 0.0023(5) 0.0108(5) 0.0126(5)
O4 0.0176(5) 0.0149(5) 0.0317(6) -0.0004(4) 0.0021(4) 0.0044(4)
C37 0.0227(7) 0.0130(6) 0.0250(8) -0.0019(5) 0.0014(6) 0.0035(5)
F1 0.0520(7) 0.0223(5) 0.0236(5) 0.0071(4) 0.0050(5) 0.0048(5)
F2 0.0313(6) 0.0205(5) 0.0516(7) -0.0026(5) -0.0011(5) 0.0153(4)
F3 0.0257(5) 0.0179(4) 0.0361(6) -0.0053(4) 0.0016(4) -0.0009(4)

loop_
_atom_type_symbol
_atom_type_description
_atom_type_scat_dispersion_real
_atom_type_scat_dispersion_imag
_atom_type_scat_source
C C 0.0033 0.0016 'International Tables Vol C Tables 4.2.6.8 and 6.1.1.4'
H H 0.0000 0.0000 'International Tables Vol C Tables 4.2.6.8 and 6.1.1.4'
N N 0.0061 0.0033 'International Tables Vol C Tables 4.2.6.8 and 6.1.1.4'
O O 0.0106 0.0060 'International Tables Vol C Tables 4.2.6.8 and 6.1.1.4'
F F 0.0171 0.0103 'International Tables Vol C Tables 4.2.6.8 and 6.1.1.4'
S S 0.1246 0.1234 'International Tables Vol C Tables 4.2.6.8 and 6.1.1.4'
Fe Fe 0.3463 0.8444 'International Tables Vol C Tables 4.2.6.8 and 6.1.1.4'
Br Br -0.2901 2.4595 'International Tables Vol C Tables 4.2.6.8 and 6.1.1.4'

loop_
_geom_angle_atom_site_label_1
_geom_angle_atom_site_label_2
_geom_angle_atom_site_label_3
_geom_angle
_geom_angle_site_symmetry_1
_geom_angle_site_symmetry_3
_geom_angle_publ_flag
O1 Fe1 N2 123.60(5) . . ?
O1 Fe1 N3 137.97(5) . . ?
N2 Fe1 N3 97.29(5) . . ?
O1 Fe1 N1 100.29(5) . . ?
N2 Fe1 N1 91.80(5) . . ?
N3 Fe1 N1 86.43(5) . . ?
O1 Fe1 Br1 79.05(3) . . ?
N2 Fe1 Br1 92.68(3) . . ?
N3 Fe1 Br1 90.79(3) . . ?
N1 Fe1 Br1 174.99(3) . . ?
C7 N1 C1 122.44(12) . . ?
C7 N1 Fe1 121.50(10) . . ?
C1 N1 Fe1 115.95(8) . . ?
C15 N2 C3 117.27(12) . . ?
C15 N2 Fe1 130.08(10) . . ?
C3 N2 Fe1 112.61(9) . . ?
C23 N3 C5 116.45(12) . . ?
C23 N3 Fe1 129.57(10) . . ?
C5 N3 Fe1 113.95(9) . . ?
N1 C1 C2 110.48(11) . . ?
N1 C1 C6 109.91(11) . . ?
C2 C1 C6 109.79(11) . . ?
N1 C1 H1A 108.9 . . ?
C2 C1 H1A 108.9 . . ?
C6 C1 H1A 108.9 . . ?
C1 C2 C3 115.75(12) . . ?
C1 C2 H2A 108.3 . . ?
C3 C2 H2A 108.3 . . ?
C1 C2 H2B 108.3 . . ?
C3 C2 H2B 108.3 . . ?
H2A C2 H2B 107.4 . . ?
N2 C3 C2 110.01(11) . . ?
N2 C3 C4 110.57(11) . . ?
C2 C3 C4 111.62(11) . . ?
N2 C3 H3A 108.2 . . ?
C2 C3 H3A 108.2 . . ?
C4 C3 H3A 108.2 . . ?
C5 C4 C3 115.60(11) . . ?
C5 C4 H4A 108.4 . . ?
C3 C4 H4A 108.4 . . ?
C5 C4 H4B 108.4 . . ?
C3 C4 H4B 108.4 . . ?
H4A C4 H4B 107.4 . . ?
N3 C5 C4 110.87(11) . . ?
N3 C5 C6 109.33(11) . . ?
C4 C5 C6 111.70(12) . . ?
N3 C5 H5A 108.3 . . ?
C4 C5 H5A 108.3 . . ?
C6 C5 H5A 108.3 . . ?
C1 C6 C5 114.16(11) . . ?
C1 C6 H6A 108.7 . . ?
C5 C6 H6A 108.7 . . ?
C1 C6 H6B 108.7 . . ?
C5 C6 H6B 108.7 . . ?
H6A C6 H6B 107.6 . . ?
N1 C7 C8 129.85(13) . . ?
N1 C7 H7A 115.1 . . ?
C8 C7 H7A 115.1 . . ?
C9 C8 C13 119.47(13) . . ?
C9 C8 C7 121.00(13) . . ?
C13 C8 C7 119.26(12) . . ?
C10 C9 C8 120.80(15) . . ?
C10 C9 H9A 119.6 . . ?
C8 C9 H9A 119.6 . . ?
C9 C10 C11 119.93(15) . . ?
C9 C10 H10A 120.0 . . ?
C11 C10 H10A 120.0 . . ?
C10 C11 C12 119.74(14) . . ?
C10 C11 H11A 120.1 . . ?
C12 C11 H11A 120.1 . . ?
C11 C12 C13 121.66(15) . . ?
C11 C12 H12A 119.2 . . ?
C13 C12 H12A 119.2 . . ?
C12 C13 C8 118.38(14) . . ?
C12 C13 C14 118.89(14) . . ?
C8 C13 C14 122.72(13) . . ?
C13 C14 H14A 109.5 . . ?
C13 C14 H14B 109.5 . . ?
H14A C14 H14B 109.5 . . ?
C13 C14 H14C 109.5 . . ?
H14A C14 H14C 109.5 . . ?
H14B C14 H14C 109.5 . . ?
N2 C15 C16 123.06(13) . . ?
N2 C15 H15A 118.5 . . ?
C16 C15 H15A 118.5 . . ?
C17 C16 C21 120.64(13) . . ?
C17 C16 C15 119.21(13) . . ?
C21 C16 C15 120.09(13) . . ?
C18 C17 C16 120.44(14) . . ?
C18 C17 H17A 119.8 . . ?
C16 C17 H17A 119.8 . . ?
C19 C18 C17 119.52(15) . . ?
C19 C18 H18A 120.2 . . ?
C17 C18 H18A 120.2 . . ?
C20 C19 C18 120.04(14) . . ?
C20 C19 H19A 120.0 . . ?
C18 C19 H19A 120.0 . . ?
C19 C20 C21 121.53(15) . . ?
C19 C20 H20A 119.2 . . ?
C21 C20 H20A 119.2 . . ?
C20 C21 C16 117.80(14) . . ?
C20 C21 C22 120.82(14) . . ?
C16 C21 C22 121.33(13) . . ?
C21 C22 H22A 109.5 . . ?
C21 C22 H22B 109.5 . . ?
H22A C22 H22B 109.5 . . ?
C21 C22 H22C 109.5 . . ?
H22A C22 H22C 109.5 . . ?
H22B C22 H22C 109.5 . . ?
N3 C23 C24 122.74(13) . . ?
N3 C23 H23A 118.6 . . ?
C24 C23 H23A 118.6 . . ?
C25 C24 C29 120.52(14) . . ?
C25 C24 C23 120.05(13) . . ?
C29 C24 C23 119.40(13) . . ?
C26 C25 C24 120.39(14) . . ?
C26 C25 H25A 119.8 . . ?
C24 C25 H25A 119.8 . . ?
C25 C26 C27 119.48(14) . . ?
C25 C26 H26A 120.3 . . ?
C27 C26 H26A 120.3 . . ?
C28 C27 C26 120.14(14) . . ?
C28 C27 H27A 119.9 . . ?
C26 C27 H27A 119.9 . . ?
C27 C28 C29 121.36(14) . . ?
C27 C28 H28A 119.3 . . ?
C29 C28 H28A 119.3 . . ?
C28 C29 C24 117.96(14) . . ?
C28 C29 C30 120.49(13) . . ?
C24 C29 C30 121.55(14) . . ?
C29 C30 H30A 109.5 . . ?
C29 C30 H30B 109.5 . . ?
H30A C30 H30B 109.5 . . ?
C29 C30 H30C 109.5 . . ?
H30A C30 H30C 109.5 . . ?
H30B C30 H30C 109.5 . . ?
C31 O1 Fe1 130.80(9) . . ?
O1 C31 C36 121.70(12) . . ?
O1 C31 C32 124.26(12) . . ?
C36 C31 C32 114.03(12) . . ?
C33 C32 C31 123.99(14) . . ?
C33 C32 Br1 118.02(11) . . ?
C31 C32 Br1 117.98(10) . . ?
C32 C33 C34 119.06(14) . . ?
C32 C33 H33A 120.5 . . ?
C34 C33 H33A 120.5 . . ?
C33 C34 C35 119.87(14) . . ?
C33 C34 H34A 120.1 . . ?
C35 C34 H34A 120.1 . . ?
C36 C35 C34 119.64(14) . . ?
C36 C35 H35A 120.2 . . ?
C34 C35 H35A 120.2 . . ?
C35 C36 C31 123.40(14) . . ?
C35 C36 Br2 119.17(11) . . ?
C31 C36 Br2 117.39(10) . . ?
C32 Br1 Fe1 87.80(4) . . ?
O2 S1 O4 115.63(7) . . ?
O2 S1 O3 114.75(7) . . ?
O4 S1 O3 114.48(7) . . ?
O2 S1 C37 102.26(8) . . ?
O4 S1 C37 102.73(7) . . ?
O3 S1 C37 104.59(7) . . ?
F3 C37 F1 107.29(13) . . ?
F3 C37 F2 107.82(13) . . ?
F1 C37 F2 107.10(14) . . ?
F3 C37 S1 112.43(12) . . ?
F1 C37 S1 112.12(11) . . ?
F2 C37 S1 109.84(11) . . ?

loop_
_geom_bond_atom_site_label_1
_geom_bond_atom_site_label_2
_geom_bond_distance
_geom_bond_site_symmetry_2
_geom_bond_publ_flag
Fe1 O1 1.8937(10) . ?
Fe1 N2 2.0789(12) . ?
Fe1 N3 2.0998(12) . ?
Fe1 N1 2.1170(12) . ?
Fe1 Br1 2.8414(3) . ?
N1 C7 1.2808(18) . ?
N1 C1 1.4819(18) . ?
N2 C15 1.2807(18) . ?
N2 C3 1.4867(18) . ?
N3 C23 1.2875(18) . ?
N3 C5 1.4828(18) . ?
C1 C2 1.531(2) . ?
C1 C6 1.5314(19) . ?
C1 H1A 1.0000 . ?
C2 C3 1.5324(19) . ?
C2 H2A 0.9900 . ?
C2 H2B 0.9900 . ?
C3 C4 1.537(2) . ?
C3 H3A 1.0000 . ?
C4 C5 1.533(2) . ?
C4 H4A 0.9900 . ?
C4 H4B 0.9900 . ?
C5 C6 1.534(2) . ?
C5 H5A 1.0000 . ?
C6 H6A 0.9900 . ?
C6 H6B 0.9900 . ?
C7 C8 1.4786(19) . ?
C7 H7A 0.9500 . ?
C8 C9 1.405(2) . ?
C8 C13 1.407(2) . ?
C9 C10 1.382(2) . ?
C9 H9A 0.9500 . ?
C10 C11 1.383(2) . ?
C10 H10A 0.9500 . ?
C11 C12 1.388(2) . ?
C11 H11A 0.9500 . ?
C12 C13 1.393(2) . ?
C12 H12A 0.9500 . ?
C13 C14 1.503(2) . ?
C14 H14A 0.9800 . ?
C14 H14B 0.9800 . ?
C14 H14C 0.9800 . ?
C15 C16 1.478(2) . ?
C15 H15A 0.9500 . ?
C16 C17 1.391(2) . ?
C16 C21 1.403(2) . ?
C17 C18 1.389(2) . ?
C17 H17A 0.9500 . ?
C18 C19 1.385(2) . ?
C18 H18A 0.9500 . ?
C19 C20 1.386(2) . ?
C19 H19A 0.9500 . ?
C20 C21 1.397(2) . ?
C20 H20A 0.9500 . ?
C21 C22 1.500(2) . ?
C22 H22A 0.9800 . ?
C22 H22B 0.9800 . ?
C22 H22C 0.9800 . ?
C23 C24 1.467(2) . ?
C23 H23A 0.9500 . ?
C24 C25 1.395(2) . ?
C24 C29 1.406(2) . ?
C25 C26 1.385(2) . ?
C25 H25A 0.9500 . ?
C26 C27 1.391(2) . ?
C26 H26A 0.9500 . ?
C27 C28 1.386(2) . ?
C27 H27A 0.9500 . ?
C28 C29 1.395(2) . ?
C28 H28A 0.9500 . ?
C29 C30 1.505(2) . ?
C30 H30A 0.9800 . ?
C30 H30B 0.9800 . ?
C30 H30C 0.9800 . ?
O1 C31 1.3154(16) . ?
C31 C36 1.4090(19) . ?
C31 C32 1.4096(19) . ?
C32 C33 1.384(2) . ?
C32 Br1 1.9035(14) . ?
C33 C34 1.386(2) . ?
C33 H33A 0.9500 . ?
C34 C35 1.386(2) . ?
C34 H34A 0.9500 . ?
C35 C36 1.384(2) . ?
C35 H35A 0.9500 . ?
C36 Br2 1.8975(15) . ?
S1 O2 1.4378(12) . ?
S1 O4 1.4425(12) . ?
S1 O3 1.4449(11) . ?
S1 C37 1.8218(16) . ?
C37 F3 1.3339(18) . ?
C37 F1 1.336(2) . ?
C37 F2 1.3427(19) . ?

loop_
_geom_torsion_atom_site_label_1
_geom_torsion_atom_site_label_2
_geom_torsion_atom_site_label_3
_geom_torsion_atom_site_label_4
_geom_torsion
_geom_torsion_site_symmetry_1
_geom_torsion_site_symmetry_2
_geom_torsion_site_symmetry_3
_geom_torsion_site_symmetry_4
_geom_torsion_publ_flag
O1 Fe1 N1 C7 -14.29(12) . . . . ?
N2 Fe1 N1 C7 -138.93(12) . . . . ?
N3 Fe1 N1 C7 123.87(12) . . . . ?
Br1 Fe1 N1 C7 67.6(4) . . . . ?
O1 Fe1 N1 C1 169.48(9) . . . . ?
N2 Fe1 N1 C1 44.84(10) . . . . ?
N3 Fe1 N1 C1 -52.35(10) . . . . ?
Br1 Fe1 N1 C1 -108.6(4) . . . . ?
O1 Fe1 N2 C15 30.81(15) . . . . ?
N3 Fe1 N2 C15 -138.95(13) . . . . ?
N1 Fe1 N2 C15 134.43(13) . . . . ?
Br1 Fe1 N2 C15 -47.81(13) . . . . ?
O1 Fe1 N2 C3 -151.51(8) . . . . ?
N3 Fe1 N2 C3 38.73(9) . . . . ?
N1 Fe1 N2 C3 -47.89(9) . . . . ?
Br1 Fe1 N2 C3 129.87(8) . . . . ?
O1 Fe1 N3 C23 -22.75(16) . . . . ?
N2 Fe1 N3 C23 144.47(13) . . . . ?
N1 Fe1 N3 C23 -124.17(13) . . . . ?
Br1 Fe1 N3 C23 51.67(13) . . . . ?
O1 Fe1 N3 C5 155.59(8) . . . . ?
N2 Fe1 N3 C5 -37.18(10) . . . . ?
N1 Fe1 N3 C5 54.18(9) . . . . ?
Br1 Fe1 N3 C5 -129.99(9) . . . . ?
C7 N1 C1 C2 126.81(14) . . . . ?
Fe1 N1 C1 C2 -57.00(13) . . . . ?
C7 N1 C1 C6 -111.89(15) . . . . ?
Fe1 N1 C1 C6 64.30(13) . . . . ?
N1 C1 C2 C3 69.26(15) . . . . ?
C6 C1 C2 C3 -52.12(15) . . . . ?
C15 N2 C3 C2 -116.36(14) . . . . ?
Fe1 N2 C3 C2 65.64(12) . . . . ?
C15 N2 C3 C4 119.88(14) . . . . ?
Fe1 N2 C3 C4 -58.12(12) . . . . ?
C1 C2 C3 N2 -74.99(15) . . . . ?
C1 C2 C3 C4 48.15(16) . . . . ?
N2 C3 C4 C5 77.63(15) . . . . ?
C2 C3 C4 C5 -45.19(16) . . . . ?
C23 N3 C5 C4 -127.20(13) . . . . ?
Fe1 N3 C5 C4 54.22(13) . . . . ?
C23 N3 C5 C6 109.21(14) . . . . ?
Fe1 N3 C5 C6 -69.36(12) . . . . ?
C3 C4 C5 N3 -74.96(15) . . . . ?
C3 C4 C5 C6 47.26(16) . . . . ?
N1 C1 C6 C5 -68.26(15) . . . . ?
C2 C1 C6 C5 53.46(15) . . . . ?
N3 C5 C6 C1 71.43(15) . . . . ?
C4 C5 C6 C1 -51.67(16) . . . . ?
C1 N1 C7 C8 4.1(2) . . . . ?
Fe1 N1 C7 C8 -171.87(12) . . . . ?
N1 C7 C8 C9 46.9(2) . . . . ?
N1 C7 C8 C13 -139.14(16) . . . . ?
C13 C8 C9 C10 1.1(2) . . . . ?
C7 C8 C9 C10 175.00(14) . . . . ?
C8 C9 C10 C11 0.0(2) . . . . ?
C9 C10 C11 C12 -0.3(2) . . . . ?
C10 C11 C12 C13 -0.5(2) . . . . ?
C11 C12 C13 C8 1.6(2) . . . . ?
C11 C12 C13 C14 -177.90(15) . . . . ?
C9 C8 C13 C12 -1.9(2) . . . . ?
C7 C8 C13 C12 -175.92(14) . . . . ?
C9 C8 C13 C14 177.63(15) . . . . ?
C7 C8 C13 C14 3.6(2) . . . . ?
C3 N2 C15 C16 174.66(12) . . . . ?
Fe1 N2 C15 C16 -7.8(2) . . . . ?
N2 C15 C16 C17 -53.5(2) . . . . ?
N2 C15 C16 C21 129.07(16) . . . . ?
C21 C16 C17 C18 -0.6(2) . . . . ?
C15 C16 C17 C18 -178.08(14) . . . . ?
C16 C17 C18 C19 -0.2(2) . . . . ?
C17 C18 C19 C20 0.2(2) . . . . ?
C18 C19 C20 C21 0.7(2) . . . . ?
C19 C20 C21 C16 -1.5(2) . . . . ?
C19 C20 C21 C22 -179.08(15) . . . . ?
C17 C16 C21 C20 1.5(2) . . . . ?
C15 C16 C21 C20 178.92(14) . . . . ?
C17 C16 C21 C22 179.02(14) . . . . ?
C15 C16 C21 C22 -3.6(2) . . . . ?
C5 N3 C23 C24 -175.10(12) . . . . ?
Fe1 N3 C23 C24 3.2(2) . . . . ?
N3 C23 C24 C25 35.5(2) . . . . ?
N3 C23 C24 C29 -142.51(14) . . . . ?
C29 C24 C25 C26 4.0(2) . . . . ?
C23 C24 C25 C26 -173.95(13) . . . . ?
C24 C25 C26 C27 -1.2(2) . . . . ?
C25 C26 C27 C28 -1.7(2) . . . . ?
C26 C27 C28 C29 1.7(2) . . . . ?
C27 C28 C29 C24 1.1(2) . . . . ?
C27 C28 C29 C30 -179.82(14) . . . . ?
C25 C24 C29 C28 -3.9(2) . . . . ?
C23 C24 C29 C28 174.07(13) . . . . ?
C25 C24 C29 C30 176.99(14) . . . . ?
C23 C24 C29 C30 -5.0(2) . . . . ?
N2 Fe1 O1 C31 -82.34(13) . . . . ?
N3 Fe1 O1 C31 82.39(13) . . . . ?
N1 Fe1 O1 C31 178.52(12) . . . . ?
Br1 Fe1 O1 C31 3.57(11) . . . . ?
Fe1 O1 C31 C36 174.49(10) . . . . ?
Fe1 O1 C31 C32 -4.5(2) . . . . ?
O1 C31 C32 C33 -179.59(13) . . . . ?
C36 C31 C32 C33 1.3(2) . . . . ?
O1 C31 C32 Br1 1.73(19) . . . . ?
C36 C31 C32 Br1 -177.34(10) . . . . ?
C31 C32 C33 C34 -0.3(2) . . . . ?
Br1 C32 C33 C34 178.33(12) . . . . ?
C32 C33 C34 C35 -0.6(2) . . . . ?
C33 C34 C35 C36 0.4(2) . . . . ?
C34 C35 C36 C31 0.7(2) . . . . ?
C34 C35 C36 Br2 -176.77(12) . . . . ?
O1 C31 C36 C35 179.39(14) . . . . ?
C32 C31 C36 C35 -1.5(2) . . . . ?
O1 C31 C36 Br2 -3.10(18) . . . . ?
C32 C31 C36 Br2 176.00(10) . . . . ?
C33 C32 Br1 Fe1 -178.26(11) . . . . ?
C31 C32 Br1 Fe1 0.50(10) . . . . ?
O1 Fe1 Br1 C32 -1.66(5) . . . . ?
N2 Fe1 Br1 C32 122.06(5) . . . . ?
N3 Fe1 Br1 C32 -140.60(5) . . . . ?
N1 Fe1 Br1 C32 -84.5(4) . . . . ?
O2 S1 C37 F3 -54.50(13) . . . . ?
O4 S1 C37 F3 -174.69(11) . . . . ?
O3 S1 C37 F3 65.46(13) . . . . ?
O2 S1 C37 F1 -175.48(12) . . . . ?
O4 S1 C37 F1 64.33(13) . . . . ?
O3 S1 C37 F1 -55.53(13) . . . . ?
O2 S1 C37 F2 65.57(12) . . . . ?
O4 S1 C37 F2 -54.62(13) . . . . ?
O3 S1 C37 F2 -174.47(11) . . . . ?
